data_7214167
loop_
_publ_author_name
'Liu, Fuling'
'Zhang, Liangliang'
'Wang, Rongming'
'Sun, Jie'
'Yang, Jie'
'Chen, Zhen'
'Wang, Xingpo'
'Sun, Daofeng'

_publ_section_title
;
 Five MOFs with different topologies based on anthracene functionalized
 tetracarboxylic acid: syntheses, structures, and properties
;
_journal_issue 14
_journal_name_full CrystEngComm
_journal_page_first 2917
_journal_paper_doi 10.1039/c3ce42152j
_journal_volume 16
_journal_year 2014
_chemical_formula_sum 'C48 H57 Co2 N3 O19'
_chemical_formula_weight 1097.83
_chemical_name_systematic
; 
 ? 
;
_space_group_IT_number 14
_symmetry_cell_setting monoclinic
_symmetry_space_group_name_Hall '-P 2ybc'
_symmetry_space_group_name_H-M 'P 1 21/c 1'
_atom_sites_solution_hydrogens geom
_atom_sites_solution_primary direct
_atom_sites_solution_secondary difmap
_audit_creation_method SHELXL-97
_cell_angle_alpha 90.00
_cell_angle_beta 99.321(5)
_cell_angle_gamma 90.00
_cell_formula_units_Z 4
_cell_length_a 10.168(3)
_cell_length_b 18.035(5)
_cell_length_c 27.054(8)
_cell_measurement_temperature 298(2)
_cell_volume 4896(2)
_computing_structure_refinement 'SHELXL-97 (Sheldrick, 1997)'
_computing_structure_solution 'SHELXS-97 (Sheldrick, 1990)'
_diffrn_ambient_temperature 298(2)
_diffrn_measured_fraction_theta_full 0.999
_diffrn_measured_fraction_theta_max 0.999
_diffrn_radiation_monochromator graphite
_diffrn_radiation_source 'fine-focus sealed tube'
_diffrn_radiation_type MoK\a
_diffrn_radiation_wavelength 0.71073
_diffrn_reflns_av_R_equivalents 0.0440
_diffrn_reflns_av_sigmaI/netI 0.0565
_diffrn_reflns_limit_h_max 10
_diffrn_reflns_limit_h_min -12
_diffrn_reflns_limit_k_max 20
_diffrn_reflns_limit_k_min -21
_diffrn_reflns_limit_l_max 31
_diffrn_reflns_limit_l_min -32
_diffrn_reflns_number 24112
_diffrn_reflns_theta_full 25.00
_diffrn_reflns_theta_max 25.00
_diffrn_reflns_theta_min 1.36
_exptl_absorpt_coefficient_mu 0.759
_exptl_absorpt_correction_T_max 0.9992
_exptl_absorpt_correction_T_min 0.9280
_exptl_absorpt_correction_type multi-scan
_exptl_absorpt_process_details 'APEX2 Software Suite (Bruker,2005)'
_exptl_crystal_density_diffrn 1.489
_exptl_crystal_density_method 'not measured'
_exptl_crystal_F_000 2288
_exptl_crystal_size_max 0.10
_exptl_crystal_size_mid 0.05
_exptl_crystal_size_min 0.00
_platon_squeeze_details
;
;
_refine_diff_density_max 1.633
_refine_diff_density_min -0.523
_refine_diff_density_rms 0.070
_refine_ls_extinction_method none
_refine_ls_goodness_of_fit_ref 1.069
_refine_ls_hydrogen_treatment constr
_refine_ls_matrix_type full
_refine_ls_number_parameters 452
_refine_ls_number_reflns 8614
_refine_ls_number_restraints 6
_refine_ls_restrained_S_all 1.073
_refine_ls_R_factor_all 0.0659
_refine_ls_R_factor_gt 0.0525
_refine_ls_shift/su_max 0.003
_refine_ls_shift/su_mean 0.000
_refine_ls_structure_factor_coef Fsqd
_refine_ls_weighting_details 'calc w=1/[\s^2^(Fo^2^)+(0.0938P)^2^+0.0000P] where P=(Fo^2^+2Fc^2^)/3'
_refine_ls_weighting_scheme calc
_refine_ls_wR_factor_gt 0.1531
_refine_ls_wR_factor_ref 0.1599
_reflns_number_gt 6424
_reflns_number_total 8614
_reflns_threshold_expression >2sigma(I)
_cod_data_source_file c3ce42152j.txt
_cod_data_source_block p4
_cod_original_cell_volume 4896(3)
_cod_original_sg_symbol_H-M P21/c
_cod_database_code 7214167

loop_
_symmetry_equiv_pos_as_xyz
'x, y, z'
'-x, y+1/2, -z+1/2'
'-x, -y, -z'
'x, -y-1/2, z-1/2'

loop_
_atom_site_label
_atom_site_type_symbol
_atom_site_fract_x
_atom_site_fract_y
_atom_site_fract_z
_atom_site_U_iso_or_equiv
_atom_site_adp_type
_atom_site_occupancy
_atom_site_symmetry_multiplicity
_atom_site_calc_flag
_atom_site_refinement_flags
Co1 Co 0.46930(4) 0.69084(2) 0.309507(15) 0.02717(14) Uani 1 1 d .
Co2 Co 0.64085(5) 0.76571(3) 0.216911(17) 0.03816(16) Uani 1 1 d .
O4 O 1.3550(2) 0.64781(15) 0.35658(9) 0.0455(6) Uani 1 1 d .
O3 O 1.2418(2) 0.70493(16) 0.29330(10) 0.0502(7) Uani 1 1 d .
O1 O 0.6549(2) 0.66851(17) 0.33874(10) 0.0544(7) Uani 1 1 d .
O5 O 0.5626(3) 0.84480(15) 0.25399(10) 0.0610(8) Uani 1 1 d .
C16 C 0.7520(3) 0.6833(2) 0.31815(12) 0.0363(8) Uani 1 1 d .
C17 C 1.2454(3) 0.6676(2) 0.33175(13) 0.0362(8) Uani 1 1 d .
O2 O 0.7483(2) 0.71696(19) 0.27867(10) 0.0628(8) Uani 1 1 d .
C5 C 1.1200(3) 0.6474(2) 0.35020(12) 0.0345(7) Uani 1 1 d .
C4 C 1.1237(3) 0.6027(2) 0.39145(13) 0.0396(8) Uani 1 1 d .
H4 H 1.2049 0.5835 0.4069 0.047 Uiso 1 1 calc R
C24 C 0.5041(4) 0.9971(2) 0.44849(13) 0.0447(9) Uani 1 1 d .
O6 O 0.4817(3) 0.79715(15) 0.31803(12) 0.0607(8) Uani 1 1 d .
C1 C 0.8839(3) 0.6571(2) 0.34405(12) 0.0341(7) Uani 1 1 d .
O8 O 0.5451(3) 1.11749(17) 0.24296(11) 0.0663(9) Uani 1 1 d .
C18 C 0.5233(3) 0.92265(19) 0.31980(12) 0.0352(7) Uani 1 1 d .
C2 C 0.8902(3) 0.6143(2) 0.38656(12) 0.0380(8) Uani 1 1 d .
H2 H 0.8126 0.6045 0.3994 0.046 Uiso 1 1 calc R
C20 C 0.5194(3) 1.05416(19) 0.31537(12) 0.0384(8) Uani 1 1 d .
C8 C 1.0808(3) 0.5632(2) 0.50189(12) 0.0399(8) Uani 1 1 d .
C7 C 1.0097(3) 0.5400(2) 0.45619(12) 0.0384(8) Uani 1 1 d .
C6 C 0.9991(3) 0.6739(2) 0.32605(12) 0.0369(8) Uani 1 1 d .
H6 H 0.9956 0.7033 0.2976 0.044 Uiso 1 1 calc R
C3 C 1.0096(3) 0.5857(2) 0.41031(12) 0.0369(8) Uani 1 1 d .
C22 C 0.5093(4) 0.9939(2) 0.39397(12) 0.0421(8) Uani 1 1 d .
C19 C 0.5278(3) 0.98710(19) 0.29275(13) 0.0384(8) Uani 1 1 d .
H19 H 0.5366 0.9849 0.2591 0.046 Uiso 1 1 calc R
C23 C 0.5158(4) 0.92679(19) 0.36990(13) 0.0417(8) Uani 1 1 d .
H23 H 0.5150 0.8832 0.3882 0.050 Uiso 1 1 calc R
C33 C 0.5243(3) 0.8489(2) 0.29543(13) 0.0377(8) Uani 1 1 d .
C13 C 1.0691(3) 0.5229(2) 0.54650(13) 0.0407(9) Uani 1 1 d .
C21 C 0.5100(4) 1.0583(2) 0.36574(13) 0.0438(9) Uani 1 1 d .
H21 H 0.5040 1.1043 0.3808 0.053 Uiso 1 1 calc R
O10 O 0.0614(4) 0.8890(2) 0.42421(12) 0.0901(11) Uani 1 1 d .
O11 O 1.3088(3) 0.7111(2) 0.55812(13) 0.0863(11) Uani 1 1 d .
C28 C 0.6139(4) 1.0242(2) 0.48113(13) 0.0475(9) Uani 1 1 d .
O12 O 1.2858(4) 0.6408(3) 0.63694(13) 0.1093(15) Uani 1 1 d U
C9 C 1.1605(4) 0.6288(2) 0.50628(14) 0.0492(10) Uani 1 1 d .
H9 H 1.1654 0.6571 0.4779 0.059 Uiso 1 1 calc R
C25 C 0.3917(4) 0.97220(19) 0.46628(13) 0.0440(9) Uani 1 1 d .
C12 C 1.1376(4) 0.5508(3) 0.59238(14) 0.0546(11) Uani 1 1 d .
H12 H 1.1289 0.5266 0.6220 0.066 Uiso 1 1 calc R
C26 C 0.2810(5) 0.9431(2) 0.43445(15) 0.0573(11) Uani 1 1 d .
H26 H 0.2841 0.9393 0.4004 0.069 Uiso 1 1 calc R
C10 C 1.2281(4) 0.6502(3) 0.55033(16) 0.0591(11) Uani 1 1 d .
O9 O 0.9545(3) 1.0935(2) 0.48449(12) 0.0857(11) Uani 1 1 d .
C29 C 0.7327(5) 1.0458(2) 0.46473(15) 0.0555(11) Uani 1 1 d .
H29 H 0.7380 1.0418 0.4308 0.067 Uiso 1 1 calc R
O7 O 0.4837(4) 1.18283(16) 0.30331(12) 0.0826(11) Uani 1 1 d .
C27 C 0.1690(5) 0.9201(3) 0.45175(16) 0.0637(12) Uani 1 1 d .
C11 C 1.2150(4) 0.6112(3) 0.59418(15) 0.0661(13) Uani 1 1 d .
C30 C 0.8391(5) 1.0721(3) 0.49601(16) 0.0586(11) Uani 1 1 d .
C15 C 1.3257(6) 0.7527(3) 0.5152(2) 0.0950(19) Uani 1 1 d .
H15A H 1.3764 0.7243 0.4949 0.142 Uiso 1 1 calc R
H15B H 1.3722 0.7979 0.5255 0.142 Uiso 1 1 calc R
H15C H 1.2400 0.7642 0.4962 0.142 Uiso 1 1 calc R
C31 C 0.9695(6) 1.0865(4) 0.4328(2) 0.112(2) Uani 1 1 d .
H31A H 0.9084 1.1197 0.4130 0.167 Uiso 1 1 d R
H31B H 1.0592 1.0998 0.4297 0.167 Uiso 1 1 d R
H31C H 0.9521 1.0366 0.4213 0.167 Uiso 1 1 d R
C32 C 0.0692(8) 0.8712(5) 0.3729(2) 0.132(3) Uani 1 1 d .
H32A H 0.1165 0.9098 0.3588 0.197 Uiso 1 1 calc R
H32B H -0.0191 0.8670 0.3542 0.197 Uiso 1 1 calc R
H32C H 0.1155 0.8250 0.3716 0.197 Uiso 1 1 calc R
C14 C 1.2748(8) 0.6026(5) 0.6828(2) 0.151(3) Uani 1 1 d U
H14A H 1.3164 0.5548 0.6828 0.226 Uiso 1 1 calc R
H14B H 1.1824 0.5964 0.6854 0.226 Uiso 1 1 calc R
H14C H 1.3181 0.6310 0.7107 0.226 Uiso 1 1 calc R
C34 C 0.5142(4) 1.1243(2) 0.28512(15) 0.0473(9) Uani 1 1 d .
O2W O 0.5570(3) 0.81652(19) 0.14882(11) 0.0750(10) Uani 1 1 d .
H2WA H 0.5288 0.7830 0.1277 0.090 Uiso 1 1 d R
H2WB H 0.4888 0.8470 0.1527 0.113 Uiso 1 1 d R
O1W O 0.8053(7) 0.8062(4) 0.2023(3) 0.089(2) Uiso 0.50 1 d P
H1WA H 0.8060 0.8317 0.1759 0.107 Uiso 1 1 d R
H1WB H 0.8770 0.7997 0.2228 0.107 Uiso 1 1 d R
O1W' O 0.7778(12) 0.7255(7) 0.1774(5) 0.156(4) Uiso 0.50 1 d P
H1WC H 0.8335 0.6849 0.1920 0.187 Uiso 0.50 1 calc PR
H1WD H 0.7532 0.7232 0.1412 0.187 Uiso 0.50 1 calc PR

loop_
_atom_site_aniso_label
_atom_site_aniso_U_11
_atom_site_aniso_U_22
_atom_site_aniso_U_33
_atom_site_aniso_U_23
_atom_site_aniso_U_13
_atom_site_aniso_U_12
Co1 0.0219(2) 0.0321(3) 0.0287(3) 0.00041(17) 0.00773(17) -0.00122(17)
Co2 0.0448(3) 0.0399(3) 0.0301(3) 0.00914(19) 0.0068(2) 0.0035(2)
O4 0.0233(12) 0.0705(18) 0.0430(14) 0.0199(13) 0.0062(10) 0.0025(11)
O3 0.0287(12) 0.0755(19) 0.0484(16) 0.0296(14) 0.0123(11) 0.0014(12)
O1 0.0208(12) 0.085(2) 0.0574(17) 0.0240(15) 0.0067(11) 0.0056(12)
O5 0.096(2) 0.0502(17) 0.0360(15) -0.0067(12) 0.0095(14) 0.0233(16)
C16 0.0265(17) 0.051(2) 0.0303(18) 0.0052(15) 0.0022(14) 0.0036(15)
C17 0.0229(16) 0.052(2) 0.0355(19) 0.0047(16) 0.0096(14) -0.0016(15)
O2 0.0360(14) 0.106(2) 0.0452(16) 0.0395(16) 0.0044(12) 0.0167(15)
C5 0.0243(16) 0.045(2) 0.0353(18) 0.0088(15) 0.0078(13) -0.0007(15)
C4 0.0222(16) 0.061(2) 0.0353(18) 0.0161(17) 0.0038(13) 0.0017(16)
C24 0.071(3) 0.0338(19) 0.0289(18) 0.0001(15) 0.0076(18) 0.0065(18)
O6 0.0720(19) 0.0376(16) 0.080(2) -0.0185(15) 0.0337(16) -0.0084(14)
C1 0.0228(15) 0.049(2) 0.0292(17) 0.0086(15) 0.0018(13) 0.0034(15)
O8 0.0696(19) 0.073(2) 0.0618(19) 0.0354(16) 0.0280(15) 0.0128(16)
C18 0.0405(18) 0.0348(18) 0.0304(18) -0.0015(14) 0.0065(14) 0.0038(15)
C2 0.0212(15) 0.061(2) 0.0328(18) 0.0146(16) 0.0067(13) 0.0014(15)
C20 0.047(2) 0.0336(19) 0.0340(19) 0.0059(15) 0.0056(15) 0.0011(16)
C8 0.0253(16) 0.057(2) 0.0368(19) 0.0193(17) 0.0036(14) 0.0006(16)
C7 0.0231(16) 0.058(2) 0.0336(19) 0.0189(16) 0.0033(14) 0.0019(16)
C6 0.0301(17) 0.052(2) 0.0296(17) 0.0117(15) 0.0075(14) 0.0010(15)
C3 0.0261(16) 0.053(2) 0.0309(18) 0.0166(16) 0.0036(13) 0.0007(15)
C22 0.062(2) 0.038(2) 0.0269(17) 0.0035(15) 0.0095(16) 0.0023(18)
C19 0.0423(19) 0.043(2) 0.0299(18) 0.0006(15) 0.0060(14) 0.0046(16)
C23 0.062(2) 0.0307(18) 0.0325(19) 0.0039(14) 0.0078(16) 0.0030(17)
C33 0.0408(19) 0.036(2) 0.0335(19) -0.0046(15) -0.0016(15) 0.0082(16)
C13 0.0260(17) 0.057(2) 0.038(2) 0.0186(17) 0.0015(14) 0.0005(16)
C21 0.064(2) 0.0325(19) 0.0344(19) -0.0018(15) 0.0073(17) 0.0042(17)
O10 0.093(2) 0.120(3) 0.056(2) -0.0182(19) 0.0085(18) -0.040(2)
O11 0.086(2) 0.091(2) 0.073(2) 0.0194(19) -0.0150(18) -0.049(2)
C28 0.074(3) 0.035(2) 0.034(2) -0.0007(16) 0.0111(19) 0.0088(19)
O12 0.119(3) 0.143(4) 0.053(2) 0.018(2) -0.0240(19) -0.075(3)
C9 0.0386(19) 0.062(3) 0.045(2) 0.0212(19) 0.0006(17) -0.0085(18)
C25 0.070(2) 0.0329(19) 0.0294(18) -0.0020(15) 0.0086(17) 0.0020(18)
C12 0.043(2) 0.079(3) 0.038(2) 0.019(2) -0.0032(17) -0.011(2)
C26 0.084(3) 0.053(3) 0.035(2) -0.0034(18) 0.009(2) -0.006(2)
C10 0.051(2) 0.064(3) 0.059(3) 0.016(2) 0.001(2) -0.017(2)
O9 0.082(2) 0.119(3) 0.061(2) -0.011(2) 0.0245(18) -0.021(2)
C29 0.083(3) 0.051(2) 0.035(2) -0.0019(18) 0.016(2) -0.001(2)
O7 0.144(3) 0.0346(17) 0.058(2) 0.0039(14) -0.015(2) 0.0160(18)
C27 0.081(3) 0.059(3) 0.048(3) -0.007(2) 0.003(2) -0.012(2)
C11 0.054(2) 0.093(4) 0.044(2) 0.017(2) -0.0156(19) -0.023(2)
C30 0.066(3) 0.062(3) 0.048(2) 0.001(2) 0.011(2) -0.005(2)
C15 0.109(4) 0.066(3) 0.108(5) 0.029(3) 0.010(4) -0.036(3)
C31 0.089(4) 0.178(7) 0.075(4) -0.018(4) 0.036(3) -0.033(4)
C32 0.153(6) 0.175(8) 0.061(4) -0.028(4) -0.001(4) -0.073(6)
C14 0.161(6) 0.213(7) 0.063(4) 0.025(4) -0.028(4) -0.091(5)
C34 0.047(2) 0.046(2) 0.046(2) 0.0118(18) -0.0016(18) 0.0027(18)
O2W 0.094(2) 0.086(2) 0.0441(17) 0.0259(15) 0.0096(16) 0.0253(19)

loop_
_atom_type_symbol
_atom_type_description
_atom_type_scat_dispersion_real
_atom_type_scat_dispersion_imag
_atom_type_scat_source
C C 0.0033 0.0016 'International Tables Vol C Tables 4.2.6.8 and 6.1.1.4'
O O 0.0106 0.0060 'International Tables Vol C Tables 4.2.6.8 and 6.1.1.4'
N N 0.0061 0.0033 'International Tables Vol C Tables 4.2.6.8 and 6.1.1.4'
Co Co 0.3494 0.9721 'International Tables Vol C Tables 4.2.6.8 and 6.1.1.4'
H H 0.0000 0.0000 'International Tables Vol C Tables 4.2.6.8 and 6.1.1.4'

loop_
_geom_angle_atom_site_label_1
_geom_angle_atom_site_label_2
_geom_angle_atom_site_label_3
_geom_angle
_geom_angle_site_symmetry_1
_geom_angle_site_symmetry_3
O8 Co1 O6 139.82(14) 2_645 .
O8 Co1 O1 96.25(13) 2_645 .
O6 Co1 O1 96.62(13) . .
O8 Co1 O4 102.62(12) 2_645 1_455
O6 Co1 O4 109.88(12) . 1_455
O1 Co1 O4 106.35(10) . 1_455
O8 Co1 O3 88.94(12) 2_645 1_455
O6 Co1 O3 87.56(12) . 1_455
O1 Co1 O3 166.05(10) . 1_455
O4 Co1 O3 59.79(9) 1_455 1_455
O8 Co1 C17 95.72(12) 2_645 1_455
O6 Co1 C17 100.55(12) . 1_455
O1 Co1 C17 136.57(11) . 1_455
O4 Co1 C17 30.21(10) 1_455 1_455
O3 Co1 C17 29.60(10) 1_455 1_455
O1W Co2 O7 140.3(2) . 2_645
O1W Co2 O5 105.3(2) . .
O7 Co2 O5 113.09(15) 2_645 .
O1W Co2 O1W' 48.0(4) . .
O7 Co2 O1W' 92.7(4) 2_645 .
O5 Co2 O1W' 153.1(4) . .
O1W Co2 O2 87.9(3) . .
O7 Co2 O2 97.73(13) 2_645 .
O5 Co2 O2 95.80(12) . .
O1W' Co2 O2 87.5(4) . .
O1W Co2 O2W 84.1(3) . .
O7 Co2 O2W 86.37(14) 2_645 .
O5 Co2 O2W 89.47(12) . .
O1W' Co2 O2W 84.8(4) . .
O2 Co2 O2W 171.41(12) . .
C17 O4 Co1 96.03(19) . 1_655
C17 O3 Co1 83.55(18) . 1_655
C16 O1 Co1 123.9(2) . .
C33 O5 Co2 134.9(3) . .
O2 C16 O1 125.9(3) . .
O2 C16 C1 117.8(3) . .
O1 C16 C1 116.3(3) . .
O3 C17 O4 120.5(3) . .
O3 C17 C5 120.4(3) . .
O4 C17 C5 119.0(3) . .
O3 C17 Co1 66.85(16) . 1_655
O4 C17 Co1 53.76(15) . 1_655
C5 C17 Co1 172.7(2) . 1_655
C16 O2 Co2 149.9(2) . .
C4 C5 C6 119.6(3) . .
C4 C5 C17 120.3(3) . .
C6 C5 C17 120.1(3) . .
C5 C4 C3 121.2(3) . .
C5 C4 H4 119.4 . .
C3 C4 H4 119.4 . .
C25 C24 C28 121.0(3) . .
C25 C24 C22 119.8(3) . .
C28 C24 C22 119.2(3) . .
C33 O6 Co1 135.5(2) . .
C6 C1 C2 119.5(3) . .
C6 C1 C16 121.2(3) . .
C2 C1 C16 119.2(3) . .
C34 O8 Co1 127.6(3) . 2_655
C23 C18 C19 119.4(3) . .
C23 C18 C33 119.5(3) . .
C19 C18 C33 121.1(3) . .
C3 C2 C1 121.1(3) . .
C3 C2 H2 119.4 . .
C1 C2 H2 119.4 . .
C19 C20 C21 120.6(3) . .
C19 C20 C34 120.1(3) . .
C21 C20 C34 119.2(3) . .
C7 C8 C9 121.9(3) . .
C7 C8 C13 119.7(3) . .
C9 C8 C13 118.3(3) . .
C13 C7 C8 120.4(3) 3_766 .
C13 C7 C3 119.2(3) 3_766 .
C8 C7 C3 120.3(3) . .
C1 C6 C5 120.0(3) . .
C1 C6 H6 120.0 . .
C5 C6 H6 120.0 . .
C4 C3 C2 118.4(3) . .
C4 C3 C7 123.0(3) . .
C2 C3 C7 118.5(3) . .
C23 C22 C21 117.9(3) . .
C23 C22 C24 121.0(3) . .
C21 C22 C24 121.1(3) . .
C20 C19 C18 120.0(3) . .
C20 C19 H19 120.0 . .
C18 C19 H19 120.0 . .
C18 C23 C22 121.9(3) . .
C18 C23 H23 119.1 . .
C22 C23 H23 119.1 . .
O6 C33 O5 126.0(3) . .
O6 C33 C18 115.5(3) . .
O5 C33 C18 118.5(3) . .
C7 C13 C12 122.5(3) 3_766 .
C7 C13 C8 119.9(3) 3_766 .
C12 C13 C8 117.6(3) . .
C20 C21 C22 120.2(3) . .
C20 C21 H21 119.9 . .
C22 C21 H21 119.9 . .
C27 O10 C32 117.4(4) . .
C10 O11 C15 116.7(4) . .
C24 C28 C29 122.5(3) . .
C24 C28 C25 119.2(4) . 3_676
C29 C28 C25 118.3(4) . 3_676
C11 O12 C14 115.9(4) . .
C10 C9 C8 121.2(3) . .
C10 C9 H9 119.4 . .
C8 C9 H9 119.4 . .
C24 C25 C26 122.2(3) . .
C24 C25 C28 119.8(3) . 3_676
C26 C25 C28 117.9(4) . 3_676
C11 C12 C13 121.6(4) . .
C11 C12 H12 119.2 . .
C13 C12 H12 119.2 . .
C27 C26 C25 122.3(4) . .
C27 C26 H26 118.9 . .
C25 C26 H26 118.9 . .
C9 C10 O11 125.5(4) . .
C9 C10 C11 120.3(4) . .
O11 C10 C11 114.1(4) . .
C30 O9 C31 116.3(4) . .
C30 C29 C28 122.9(4) . .
C30 C29 H29 118.6 . .
C28 C29 H29 118.6 . .
C34 O7 Co2 137.1(3) . 2_655
O10 C27 C26 125.9(4) . .
O10 C27 C30 114.5(4) . 3_676
C26 C27 C30 119.5(4) . 3_676
C12 C11 O12 125.0(4) . .
C12 C11 C10 120.8(4) . .
O12 C11 C10 114.2(4) . .
O9 C30 C29 127.5(4) . .
O9 C30 C27 113.5(4) . 3_676
C29 C30 C27 118.9(4) . 3_676
O11 C15 H15A 109.5 . .
O11 C15 H15B 109.5 . .
H15A C15 H15B 109.5 . .
O11 C15 H15C 109.5 . .
H15A C15 H15C 109.5 . .
H15B C15 H15C 109.5 . .
O9 C31 H31A 109.1 . .
O9 C31 H31B 108.5 . .
H31A C31 H31B 109.5 . .
O9 C31 H31C 110.8 . .
H31A C31 H31C 109.5 . .
H31B C31 H31C 109.4 . .
O10 C32 H32A 109.5 . .
O10 C32 H32B 109.5 . .
H32A C32 H32B 109.5 . .
O10 C32 H32C 109.5 . .
H32A C32 H32C 109.5 . .
H32B C32 H32C 109.5 . .
O12 C14 H14A 109.5 . .
O12 C14 H14B 109.5 . .
H14A C14 H14B 109.5 . .
O12 C14 H14C 109.5 . .
H14A C14 H14C 109.5 . .
H14B C14 H14C 109.5 . .
O7 C34 O8 125.0(4) . .
O7 C34 C20 119.7(4) . .
O8 C34 C20 115.3(4) . .
Co2 O2W H2WA 108.8 . .
Co2 O2W H2WB 111.9 . .
H2WA O2W H2WB 109.3 . .
O1W' O1W Co2 69.2(5) . .
O1W' O1W H1WA 99.3 . .
Co2 O1W H1WA 120.3 . .
O1W' O1W H1WB 102.8 . .
Co2 O1W H1WB 119.7 . .
H1WA O1W H1WB 120.0 . .
O1W O1W' Co2 62.7(5) . .
O1W O1W' H1WC 117.5 . .
Co2 O1W' H1WC 117.5 . .
O1W O1W' H1WD 117.5 . .
Co2 O1W' H1WD 117.5 . .
H1WC O1W' H1WD 114.6 . .

loop_
_geom_bond_atom_site_label_1
_geom_bond_atom_site_label_2
_geom_bond_distance
_geom_bond_site_symmetry_2
Co1 O8 1.928(3) 2_645
Co1 O6 1.933(3) .
Co1 O1 1.966(2) .
Co1 O4 2.014(2) 1_455
Co1 O3 2.298(2) 1_455
Co1 C17 2.483(3) 1_455
Co2 O1W 1.923(7) .
Co2 O7 1.978(3) 2_645
Co2 O5 1.983(3) .
Co2 O1W' 2.023(12) .
Co2 O2 2.041(2) .
Co2 O2W 2.110(3) .
O4 C17 1.257(4) .
O4 Co1 2.014(2) 1_655
O3 C17 1.234(4) .
O3 Co1 2.298(2) 1_655
O1 C16 1.238(4) .
O5 C33 1.247(4) .
C16 O2 1.223(4) .
C16 C1 1.486(4) .
C17 C5 1.488(4) .
C17 Co1 2.483(3) 1_655
C5 C4 1.372(4) .
C5 C6 1.381(4) .
C4 C3 1.375(4) .
C4 H4 0.9300 .
C24 C25 1.385(5) .
C24 C28 1.394(5) .
C24 C22 1.485(5) .
O6 C33 1.232(4) .
C1 C6 1.373(4) .
C1 C2 1.378(4) .
O8 C34 1.237(5) .
O8 Co1 1.928(3) 2_655
C18 C23 1.372(5) .
C18 C19 1.378(5) .
C18 C33 1.486(5) .
C2 C3 1.378(4) .
C2 H2 0.9300 .
C20 C19 1.364(5) .
C20 C21 1.383(5) .
C20 C34 1.503(5) .
C8 C7 1.391(5) .
C8 C9 1.429(5) .
C8 C13 1.430(4) .
C7 C13 1.385(5) 3_766
C7 C3 1.490(4) .
C6 H6 0.9300 .
C22 C23 1.381(5) .
C22 C21 1.391(5) .
C19 H19 0.9300 .
C23 H23 0.9300 .
C13 C7 1.385(5) 3_766
C13 C12 1.414(5) .
C21 H21 0.9300 .
O10 C27 1.343(5) .
O10 C32 1.438(6) .
O11 C10 1.366(5) .
O11 C15 1.416(6) .
C28 C29 1.408(6) .
C28 C25 1.435(5) 3_676
O12 C11 1.368(5) .
O12 C14 1.439(7) .
C9 C10 1.333(6) .
C9 H9 0.9300 .
C25 C26 1.404(6) .
C25 C28 1.435(5) 3_676
C12 C11 1.340(6) .
C12 H12 0.9300 .
C26 C27 1.364(6) .
C26 H26 0.9300 .
C10 C11 1.404(6) .
O9 C30 1.319(5) .
O9 C31 1.436(6) .
C29 C30 1.347(6) .
C29 H29 0.9300 .
O7 C34 1.226(5) .
O7 Co2 1.978(3) 2_655
C27 C30 1.436(6) 3_676
C30 C27 1.436(6) 3_676
C15 H15A 0.9600 .
C15 H15B 0.9600 .
C15 H15C 0.9600 .
C31 H31A 0.9602 .
C31 H31B 0.9602 .
C31 H31C 0.9598 .
C32 H32A 0.9600 .
C32 H32B 0.9600 .
C32 H32C 0.9600 .
C14 H14A 0.9600 .
C14 H14B 0.9600 .
C14 H14C 0.9600 .
O2W H2WA 0.8500 .
O2W H2WB 0.9046 .
O1W O1W' 1.608(13) .
O1W H1WA 0.8500 .
O1W H1WB 0.8499 .
O1W' H1WC 0.9700 .
O1W' H1WD 0.9700 .

loop_
_platon_squeeze_void_nr
_platon_squeeze_void_average_x
_platon_squeeze_void_average_y
_platon_squeeze_void_average_z
_platon_squeeze_void_volume
_platon_squeeze_void_count_electrons
_platon_squeeze_void_content
1 0.280 0.108 -0.110 2118 562 ' '
